data_4325958
loop_
_publ_author_name
'Corinna Wetzel'
'Peter C. Kunz'
'Indre Thiel'
'Bernhard Spingler'

_publ_section_title
;
 Gold(I) Catalysts with Bifunctional P, N Ligands
;
_journal_name_full 'Inorganic Chemistry'
_journal_page_first 7863
_journal_page_last 7870
_journal_paper_doi 10.1021/ic2011259
_journal_volume 50
_journal_year 2011
_chemical_formula_sum 'C36 H54 Au4 Cl4 N12 P2'
_chemical_formula_weight 1646.52
_chemical_name_systematic
; 
 ? 
;
_space_group_IT_number 14
_symmetry_cell_setting monoclinic
_symmetry_space_group_name_Hall '-P 2yn'
_symmetry_space_group_name_H-M 'P 1 21/n 1'
_atom_sites_solution_hydrogens geom
_atom_sites_solution_primary direct
_atom_sites_solution_secondary difmap
_audit_creation_method SHELXL-97
_cell_angle_alpha 90.00
_cell_angle_beta 101.1250(18)
_cell_angle_gamma 90.00
_cell_formula_units_Z 2
_cell_length_a 13.3045(3)
_cell_length_b 10.48360(17)
_cell_length_c 19.0693(3)
_cell_measurement_reflns_used 7879
_cell_measurement_temperature 183(2)
_cell_measurement_theta_max 30.7528
_cell_measurement_theta_min 2.4867
_cell_volume 2609.79(8)
_computing_cell_refinement 'CrysAlis^Pro^ (Oxford, 2007)'
_computing_data_collection 'CrysAlis^Pro^ (Oxford, 2007)'
_computing_data_reduction 'CrysAlis^Pro^ (Oxford, 2007)'
_computing_molecular_graphics 'ORTEP-3 (Farrugia, 1997)'
_computing_publication_material 'SHELXL-97 (Sheldrick, 2008)'
_computing_structure_refinement 'SHELXL-97 (Sheldrick, 2008)'
_computing_structure_solution 'SIR-97 (Altomare, 1999)'
_diffrn_ambient_temperature 183(2)
_diffrn_detector_area_resol_mean 10.4498
_diffrn_measured_fraction_theta_full 0.999
_diffrn_measured_fraction_theta_max 0.999
_diffrn_measurement_device_type 'Oxford Xcalibur Ruby CCD'
_diffrn_measurement_method '\o oscillation scan'
_diffrn_radiation_monochromator graphite
_diffrn_radiation_source 'Enhance (Mo) X-ray Source'
_diffrn_radiation_type MoK\a
_diffrn_radiation_wavelength 0.7107
_diffrn_reflns_av_R_equivalents 0.0330
_diffrn_reflns_av_sigmaI/netI 0.0559
_diffrn_reflns_limit_h_max 17
_diffrn_reflns_limit_h_min -13
_diffrn_reflns_limit_k_max 13
_diffrn_reflns_limit_k_min -12
_diffrn_reflns_limit_l_max 25
_diffrn_reflns_limit_l_min -20
_diffrn_reflns_number 15143
_diffrn_reflns_theta_full 28.28
_diffrn_reflns_theta_max 28.28
_diffrn_reflns_theta_min 2.49
_exptl_absorpt_coefficient_mu 11.512
_exptl_absorpt_correction_T_max 0.7239
_exptl_absorpt_correction_T_min 0.2883
_exptl_absorpt_correction_type multi-scan
_exptl_absorpt_process_details
;
CrysAlisPro, Oxford Diffraction Ltd.,
Version 1.171.33.66 (release 28-04-2010 CrysAlis171 .NET)
(compiled Apr 28 2010,14:27:37)
empirical absorption correction using spherical harmonics,
 implemented in SCALE3 ABSPACK scaling algorithm.
;
_exptl_crystal_colour colourless
_exptl_crystal_density_diffrn 2.095
_exptl_crystal_description plate
_exptl_crystal_F_000 1536
_exptl_crystal_size_max 0.18
_exptl_crystal_size_mid 0.12
_exptl_crystal_size_min 0.03
_refine_diff_density_max 2.491
_refine_diff_density_min -1.096
_refine_diff_density_rms 0.192
_refine_ls_extinction_method none
_refine_ls_goodness_of_fit_ref 1.001
_refine_ls_hydrogen_treatment constr
_refine_ls_matrix_type full
_refine_ls_number_parameters 275
_refine_ls_number_reflns 6470
_refine_ls_number_restraints 61
_refine_ls_restrained_S_all 1.001
_refine_ls_R_factor_all 0.0638
_refine_ls_R_factor_gt 0.0399
_refine_ls_shift/su_max 0.004
_refine_ls_shift/su_mean 0.000
_refine_ls_structure_factor_coef Fsqd
_refine_ls_weighting_details 'calc w=1/[\s^2^(Fo^2^)+(0.0516P)^2^+0.0000P] where P=(Fo^2^+2Fc^2^)/3'
_refine_ls_weighting_scheme calc
_refine_ls_wR_factor_gt 0.0914
_refine_ls_wR_factor_ref 0.0962
_reflns_number_gt 4685
_reflns_number_total 6470
_reflns_threshold_expression >2sigma(I)
_cod_data_source_file ic2011259_si_009.cif
_cod_data_source_block kp120810
_cod_database_code 4325958

loop_
_symmetry_equiv_pos_as_xyz
'x, y, z'
'-x+1/2, y+1/2, -z+1/2'
'-x, -y, -z'
'x-1/2, -y-1/2, z-1/2'

loop_
_atom_site_label
_atom_site_type_symbol
_atom_site_fract_x
_atom_site_fract_y
_atom_site_fract_z
_atom_site_U_iso_or_equiv
_atom_site_adp_type
_atom_site_occupancy
_atom_site_symmetry_multiplicity
_atom_site_calc_flag
_atom_site_refinement_flags
_atom_site_disorder_assembly
_atom_site_disorder_group
Au1 Au 1.13373(2) 0.61883(3) 1.056091(14) 0.03522(9) Uani 1 1 d . . .
Au2 Au 0.93253(2) 0.66609(3) 0.949870(14) 0.03363(9) Uani 1 1 d . . .
C1 C 1.1133(5) 0.5883(6) 0.8793(4) 0.0342(16) Uani 1 1 d . . .
C3 C 0.9733(6) 0.6412(7) 0.8021(4) 0.0405(18) Uani 1 1 d . . .
C4 C 0.8679(6) 0.6856(9) 0.7699(4) 0.052(2) Uani 1 1 d . . .
H4 H 0.8304 0.6980 0.8101 0.062 Uiso 1 1 calc R . .
C5 C 0.8736(9) 0.8094(11) 0.7367(8) 0.123(6) Uani 1 1 d . . .
H5A H 0.9251 0.8066 0.7062 0.184 Uiso 1 1 calc R . .
H5B H 0.8929 0.8743 0.7739 0.184 Uiso 1 1 calc R . .
H5C H 0.8067 0.8308 0.7076 0.184 Uiso 1 1 calc R . .
C6 C 0.8109(8) 0.5869(11) 0.7216(7) 0.104(5) Uani 1 1 d . . .
H6A H 0.7969 0.5134 0.7500 0.156 Uiso 1 1 calc R . .
H6B H 0.8523 0.5596 0.6870 0.156 Uiso 1 1 calc R . .
H6C H 0.7461 0.6229 0.6962 0.156 Uiso 1 1 calc R . .
C8 C 1.1294(6) 0.5717(8) 0.8127(4) 0.0461(19) Uani 1 1 d . . .
H8 H 1.1912 0.5428 0.8000 0.055 Uiso 1 1 calc R . .
C9 C 1.3148(6) 0.6331(8) 0.9526(4) 0.0437(19) Uani 1 1 d . A .
C11 C 1.4331(7) 0.6928(9) 0.8979(5) 0.058(2) Uani 1 1 d . A .
C12 C 1.4987(8) 0.7136(12) 0.8435(6) 0.088(3) Uani 1 1 d DU . .
C13 C 1.4612(14) 0.6291(16) 0.7781(8) 0.100(4) Uani 0.70 1 d PDU A 1
H13A H 1.3885 0.6463 0.7594 0.149 Uiso 1 1 calc R A 1
H13B H 1.4701 0.5392 0.7919 0.149 Uiso 1 1 calc R A 1
H13C H 1.5009 0.6479 0.7411 0.149 Uiso 1 1 calc R A 1
C14 C 1.6113(12) 0.691(2) 0.8738(11) 0.118(5) Uani 0.70 1 d PDU A 1
H14A H 1.6435 0.7721 0.8916 0.176 Uiso 1 1 calc R A 1
H14B H 1.6449 0.6579 0.8362 0.176 Uiso 1 1 calc R A 1
H14C H 1.6183 0.6297 0.9130 0.176 Uiso 1 1 calc R A 1
C14B C 1.599(3) 0.786(4) 0.873(3) 0.109(6) Uiso 0.30 1 d PDU A 2
C13B C 1.544(4) 0.579(3) 0.860(3) 0.116(6) Uiso 0.30 1 d PDU A 2
C16 C 1.3661(6) 0.7254(8) 0.9938(4) 0.048(2) Uani 1 1 d . A .
H16 H 1.3521 0.7585 1.0373 0.058 Uiso 1 1 calc R . .
C17 C 1.2235(6) 0.3899(7) 0.9573(4) 0.0436(19) Uani 1 1 d . . .
C19 C 1.1906(8) 0.1872(7) 0.9602(4) 0.055(2) Uani 1 1 d . . .
C20 C 1.1419(11) 0.0620(8) 0.9760(5) 0.083(4) Uani 1 1 d . . .
H20 H 1.0695 0.0787 0.9807 0.100 Uiso 1 1 calc R . .
C21 C 1.1997(11) 0.0077(9) 1.0459(6) 0.102(4) Uani 1 1 d . . .
H21A H 1.1652 0.0326 1.0848 0.153 Uiso 1 1 calc R . .
H21B H 1.2698 0.0410 1.0554 0.153 Uiso 1 1 calc R . .
H21C H 1.2015 -0.0855 1.0426 0.153 Uiso 1 1 calc R . .
C22 C 1.1416(18) -0.0293(11) 0.9162(8) 0.184(9) Uani 1 1 d . . .
H22A H 1.2055 -0.0204 0.8982 0.275 Uiso 1 1 calc R . .
H22B H 1.0833 -0.0109 0.8776 0.275 Uiso 1 1 calc R . .
H22C H 1.1360 -0.1166 0.9334 0.275 Uiso 1 1 calc R . .
C24 C 1.2903(9) 0.3289(9) 0.9249(5) 0.068(3) Uani 1 1 d . . .
H24 H 1.3411 0.3675 0.9030 0.082 Uiso 1 1 calc R . .
P1 P 1.19826(14) 0.55763(17) 0.96211(9) 0.0327(4) Uani 1 1 d . . .
Cl1 Cl 1.07294(17) 0.6920(2) 1.15281(10) 0.0538(5) Uani 1 1 d . . .
Cl2 Cl 1.5348(2) 0.9386(2) 1.10373(11) 0.0612(6) Uani 1 1 d . . .
N2 N 1.0143(4) 0.6338(5) 0.8725(3) 0.0330(13) Uani 1 1 d . . .
N7 N 1.0426(5) 0.6029(6) 0.7668(3) 0.0472(16) Uani 1 1 d . . .
H7A H 1.0339 0.5982 0.7199 0.057 Uiso 1 1 calc R . .
N10 N 1.3588(5) 0.6101(7) 0.8934(3) 0.0512(17) Uani 1 1 d . . .
N15 N 1.4417(5) 0.7605(7) 0.9599(4) 0.064(2) Uani 1 1 d . . .
H15A H 1.4890 0.8180 0.9753 0.077 Uiso 1 1 calc R A .
N18 N 1.1620(5) 0.3013(5) 0.9810(3) 0.0352(13) Uani 1 1 d . . .
N23 N 1.2726(7) 0.2049(7) 0.9289(4) 0.078(3) Uani 1 1 d . . .
H23A H 1.3085 0.1438 0.9137 0.094 Uiso 1 1 calc R . .

loop_
_atom_site_aniso_label
_atom_site_aniso_U_11
_atom_site_aniso_U_22
_atom_site_aniso_U_33
_atom_site_aniso_U_23
_atom_site_aniso_U_13
_atom_site_aniso_U_12
Au1 0.03613(16) 0.03870(16) 0.03098(14) -0.00251(11) 0.00683(11) -0.00505(13)
Au2 0.03376(16) 0.03520(16) 0.03231(14) -0.00021(11) 0.00733(11) -0.00312(12)
C1 0.032(4) 0.040(4) 0.032(4) 0.001(3) 0.010(3) -0.008(3)
C3 0.040(4) 0.051(4) 0.030(4) 0.001(3) 0.006(3) 0.000(4)
C4 0.042(5) 0.075(6) 0.038(4) -0.002(4) 0.005(4) 0.013(4)
C5 0.060(8) 0.072(8) 0.215(16) 0.023(9) -0.026(9) 0.021(6)
C6 0.051(6) 0.090(8) 0.148(12) -0.004(8) -0.038(7) -0.006(6)
C8 0.033(4) 0.070(5) 0.037(4) 0.001(4) 0.011(3) -0.008(4)
C9 0.036(4) 0.062(5) 0.033(4) 0.005(3) 0.004(3) -0.005(4)
C11 0.045(5) 0.068(6) 0.065(6) 0.004(5) 0.018(4) -0.006(5)
C12 0.069(6) 0.104(7) 0.099(6) -0.007(6) 0.034(6) -0.023(6)
C13 0.096(8) 0.120(9) 0.098(8) 0.000(7) 0.056(7) -0.034(7)
C14 0.095(8) 0.150(10) 0.114(9) -0.003(9) 0.034(8) -0.013(8)
C16 0.039(5) 0.058(5) 0.047(4) -0.004(4) 0.006(4) -0.001(4)
C17 0.049(5) 0.040(4) 0.045(4) 0.006(3) 0.017(4) 0.005(4)
C19 0.090(7) 0.035(4) 0.048(5) -0.001(3) 0.030(5) 0.011(5)
C20 0.149(11) 0.034(5) 0.066(6) 0.002(4) 0.022(7) 0.000(6)
C21 0.155(12) 0.050(6) 0.096(9) 0.030(6) 0.015(8) -0.015(7)
C22 0.36(3) 0.070(8) 0.108(11) -0.044(8) 0.019(15) -0.084(13)
C24 0.096(8) 0.058(6) 0.065(6) 0.014(5) 0.050(6) 0.016(6)
P1 0.0322(10) 0.0336(9) 0.0327(9) 0.0039(7) 0.0070(8) -0.0016(8)
Cl1 0.0558(13) 0.0669(13) 0.0410(10) -0.0173(9) 0.0153(9) -0.0083(11)
Cl2 0.0835(16) 0.0644(13) 0.0378(10) -0.0035(9) 0.0172(11) 0.0018(13)
N2 0.028(3) 0.039(3) 0.034(3) -0.002(2) 0.011(3) 0.001(3)
N7 0.044(4) 0.070(5) 0.028(3) 0.001(3) 0.007(3) 0.004(4)
N10 0.038(4) 0.069(5) 0.047(4) 0.003(3) 0.010(3) -0.013(4)
N15 0.044(4) 0.058(5) 0.091(6) -0.010(4) 0.013(4) -0.011(4)
N18 0.038(3) 0.038(3) 0.030(3) 0.003(2) 0.010(3) 0.003(3)
N23 0.138(8) 0.048(4) 0.069(5) 0.003(4) 0.072(6) 0.024(5)

loop_
_atom_type_symbol
_atom_type_description
_atom_type_scat_dispersion_real
_atom_type_scat_dispersion_imag
_atom_type_scat_source
C C 0.0033 0.0016 'International Tables Vol C Tables 4.2.6.8 and 6.1.1.4'
H H 0.0000 0.0000 'International Tables Vol C Tables 4.2.6.8 and 6.1.1.4'
P P 0.1023 0.0942 'International Tables Vol C Tables 4.2.6.8 and 6.1.1.4'
Cl Cl 0.1484 0.1585 'International Tables Vol C Tables 4.2.6.8 and 6.1.1.4'
Au Au -2.0133 8.8022 'International Tables Vol C Tables 4.2.6.8 and 6.1.1.4'
N N 0.0061 0.0033 'International Tables Vol C Tables 4.2.6.8 and 6.1.1.4'

loop_
_geom_angle_atom_site_label_1
_geom_angle_atom_site_label_2
_geom_angle_atom_site_label_3
_geom_angle
_geom_angle_site_symmetry_1
_geom_angle_site_symmetry_3
P1 Au1 Cl1 176.73(7) . .
P1 Au1 Au2 86.44(5) . .
Cl1 Au1 Au2 94.53(6) . .
P1 Au1 Au2 81.05(5) . 3_767
Cl1 Au1 Au2 102.13(6) . 3_767
Au2 Au1 Au2 85.754(10) . 3_767
N18 Au2 N2 174.1(2) 3_767 .
N18 Au2 Au1 99.79(16) 3_767 .
N2 Au2 Au1 86.04(16) . .
N18 Au2 Au1 88.78(17) 3_767 3_767
N2 Au2 Au1 90.08(16) . 3_767
Au1 Au2 Au1 94.246(10) . 3_767
C8 C1 N2 106.3(6) . .
C8 C1 P1 128.7(6) . .
N2 C1 P1 125.0(5) . .
N7 C3 N2 107.8(6) . .
N7 C3 C4 125.8(7) . .
N2 C3 C4 126.4(7) . .
C5 C4 C6 114.4(9) . .
C5 C4 C3 109.5(8) . .
C6 C4 C3 111.3(8) . .
C5 C4 H4 107.1 . .
C6 C4 H4 107.1 . .
C3 C4 H4 107.1 . .
C4 C5 H5A 109.5 . .
C4 C5 H5B 109.5 . .
H5A C5 H5B 109.5 . .
C4 C5 H5C 109.5 . .
H5A C5 H5C 109.5 . .
H5B C5 H5C 109.5 . .
C4 C6 H6A 109.5 . .
C4 C6 H6B 109.5 . .
H6A C6 H6B 109.5 . .
C4 C6 H6C 109.5 . .
H6A C6 H6C 109.5 . .
H6B C6 H6C 109.5 . .
C1 C8 N7 108.1(7) . .
C1 C8 H8 126.0 . .
N7 C8 H8 126.0 . .
C16 C9 N10 110.8(7) . .
C16 C9 P1 127.8(7) . .
N10 C9 P1 121.1(6) . .
N10 C11 N15 109.8(8) . .
N10 C11 C12 126.0(9) . .
N15 C11 C12 124.3(9) . .
C11 C12 C14 112.3(11) . .
C11 C12 C13 109.8(9) . .
C14 C12 C13 111.4(14) . .
C11 C12 C13B 89(2) . .
C14 C12 C13B 57.3(19) . .
C13 C12 C13B 72(2) . .
C11 C12 C14B 113(2) . .
C14 C12 C14B 38.3(18) . .
C13 C12 C14B 135(2) . .
C13B C12 C14B 95(3) . .
C12 C13 H13A 109.5 . .
C12 C13 H13B 109.5 . .
C12 C13 H13C 109.5 . .
C12 C14 H14A 109.5 . .
C12 C14 H14B 109.5 . .
H14A C14 H14B 109.5 . .
C12 C14 H14C 109.5 . .
H14A C14 H14C 109.5 . .
H14B C14 H14C 109.5 . .
C9 C16 N15 104.9(7) . .
C9 C16 H16 127.6 . .
N15 C16 H16 127.6 . .
C24 C17 N18 108.7(7) . .
C24 C17 P1 129.7(7) . .
N18 C17 P1 121.1(6) . .
N18 C19 N23 107.9(7) . .
N18 C19 C20 123.8(9) . .
N23 C19 C20 128.1(8) . .
C22 C20 C21 111.0(10) . .
C22 C20 C19 109.9(10) . .
C21 C20 C19 109.6(9) . .
C22 C20 H20 108.7 . .
C21 C20 H20 108.7 . .
C19 C20 H20 108.7 . .
C20 C21 H21A 109.5 . .
C20 C21 H21B 109.5 . .
H21A C21 H21B 109.5 . .
C20 C21 H21C 109.5 . .
H21A C21 H21C 109.5 . .
H21B C21 H21C 109.5 . .
C20 C22 H22A 109.5 . .
C20 C22 H22B 109.5 . .
H22A C22 H22B 109.5 . .
C20 C22 H22C 109.5 . .
H22A C22 H22C 109.5 . .
H22B C22 H22C 109.5 . .
N23 C24 C17 107.5(9) . .
N23 C24 H24 126.3 . .
C17 C24 H24 126.3 . .
C9 P1 C1 104.2(3) . .
C9 P1 C17 104.8(4) . .
C1 P1 C17 102.9(3) . .
C9 P1 Au1 115.6(3) . .
C1 P1 Au1 112.6(2) . .
C17 P1 Au1 115.4(3) . .
C3 N2 C1 107.8(6) . .
C3 N2 Au2 123.0(5) . .
C1 N2 Au2 128.8(5) . .
C3 N7 C8 109.9(6) . .
C3 N7 H7A 125.0 . .
C8 N7 H7A 125.0 . .
C11 N10 C9 105.2(7) . .
C16 N15 C11 109.2(7) . .
C16 N15 H15A 125.4 . .
C11 N15 H15A 125.4 . .
C19 N18 C17 106.6(7) . .
C19 N18 Au2 126.4(5) . 3_767
C17 N18 Au2 126.0(5) . 3_767
C24 N23 C19 109.1(7) . .
C24 N23 H23A 125.5 . .
C19 N23 H23A 125.5 . .

loop_
_geom_bond_atom_site_label_1
_geom_bond_atom_site_label_2
_geom_bond_distance
_geom_bond_site_symmetry_2
Au1 P1 2.2258(19) .
Au1 Cl1 2.2848(19) .
Au1 Au2 3.0695(4) .
Au1 Au2 3.1102(4) 3_767
Au2 N18 2.019(6) 3_767
Au2 N2 2.023(6) .
Au2 Au1 3.1102(4) 3_767
C1 C8 1.340(10) .
C1 N2 1.383(9) .
C1 P1 1.785(7) .
C3 N7 1.305(10) .
C3 N2 1.351(9) .
C3 C4 1.493(11) .
C4 C5 1.453(13) .
C4 C6 1.491(13) .
C4 H4 1.0000 .
C5 H5A 0.9800 .
C5 H5B 0.9800 .
C5 H5C 0.9800 .
C6 H6A 0.9800 .
C6 H6B 0.9800 .
C6 H6C 0.9800 .
C8 N7 1.348(9) .
C8 H8 0.9500 .
C9 C16 1.346(11) .
C9 N10 1.389(10) .
C9 P1 1.782(8) .
C11 N10 1.305(10) .
C11 N15 1.365(11) .
C11 C12 1.495(13) .
C12 C14 1.516(15) .
C12 C13 1.532(14) .
C12 C13B 1.543(19) .
C12 C14B 1.546(19) .
C13 H13A 0.9800 .
C13 H13B 0.9800 .
C13 H13C 0.9800 .
C14 H14A 0.9800 .
C14 H14B 0.9800 .
C14 H14C 0.9800 .
C16 N15 1.347(10) .
C16 H16 0.9500 .
C17 C24 1.339(12) .
C17 N18 1.371(9) .
C17 P1 1.796(8) .
C19 N18 1.339(9) .
C19 N23 1.354(12) .
C19 C20 1.520(13) .
C20 C22 1.489(15) .
C20 C21 1.514(13) .
C20 H20 1.0000 .
C21 H21A 0.9800 .
C21 H21B 0.9800 .
C21 H21C 0.9800 .
C22 H22A 0.9800 .
C22 H22B 0.9800 .
C22 H22C 0.9800 .
C24 N23 1.327(11) .
C24 H24 0.9500 .
N7 H7A 0.8800 .
N15 H15A 0.8800 .
N18 Au2 2.019(6) 3_767
N23 H23A 0.8800 .

loop_
_geom_hbond_atom_site_label_D
_geom_hbond_atom_site_label_H
_geom_hbond_atom_site_label_A
_geom_hbond_distance_DH
_geom_hbond_distance_HA
_geom_hbond_distance_DA
_geom_hbond_angle_DHA
_geom_hbond_site_symmetry_A
N7 H7A Cl2 0.88 2.25 3.121(6) 169.8 4_575
N23 H23A Cl2 0.88 2.34 3.134(9) 150.5 3_867

loop_
_geom_torsion_atom_site_label_1
_geom_torsion_atom_site_label_2
_geom_torsion_atom_site_label_3
_geom_torsion_atom_site_label_4
_geom_torsion
_geom_torsion_site_symmetry_1
_geom_torsion_site_symmetry_4
P1 Au1 Au2 N18 170.76(17) . 3_767
Cl1 Au1 Au2 N18 -12.37(17) . 3_767
Au2 Au1 Au2 N18 89.49(17) 3_767 3_767
P1 Au1 Au2 N2 -8.51(16) . .
Cl1 Au1 Au2 N2 168.36(17) . .
Au2 Au1 Au2 N2 -89.79(16) 3_767 .
P1 Au1 Au2 Au1 81.27(5) . 3_767
Cl1 Au1 Au2 Au1 -101.86(6) . 3_767
Au2 Au1 Au2 Au1 0.0 3_767 3_767
N7 C3 C4 C5 -71.1(12) . .
N2 C3 C4 C5 108.5(10) . .
N7 C3 C4 C6 56.4(12) . .
N2 C3 C4 C6 -123.9(10) . .
N2 C1 C8 N7 -1.4(8) . .
P1 C1 C8 N7 177.8(5) . .
N10 C11 C12 C14 -120.5(14) . .
N15 C11 C12 C14 60.6(16) . .
N10 C11 C12 C13 3.9(16) . .
N15 C11 C12 C13 -174.9(11) . .
N10 C11 C12 C13B -67(2) . .
N15 C11 C12 C13B 114(2) . .
N10 C11 C12 C14B -162(2) . .
N15 C11 C12 C14B 19(3) . .
N10 C9 C16 N15 0.5(9) . .
P1 C9 C16 N15 -172.8(6) . .
N18 C19 C20 C22 146.8(12) . .
N23 C19 C20 C22 -38.8(17) . .
N18 C19 C20 C21 -90.9(12) . .
N23 C19 C20 C21 83.5(12) . .
N18 C17 C24 N23 -0.9(11) . .
P1 C17 C24 N23 -172.7(7) . .
C16 C9 P1 C1 121.5(8) . .
N10 C9 P1 C1 -51.2(7) . .
C16 C9 P1 C17 -130.7(8) . .
N10 C9 P1 C17 56.6(7) . .
C16 C9 P1 Au1 -2.6(9) . .
N10 C9 P1 Au1 -175.3(5) . .
C8 C1 P1 C9 49.2(8) . .
N2 C1 P1 C9 -131.7(6) . .
C8 C1 P1 C17 -59.9(8) . .
N2 C1 P1 C17 119.2(6) . .
C8 C1 P1 Au1 175.3(6) . .
N2 C1 P1 Au1 -5.7(7) . .
C24 C17 P1 C9 -26.5(10) . .
N18 C17 P1 C9 162.6(6) . .
C24 C17 P1 C1 82.2(9) . .
N18 C17 P1 C1 -88.7(6) . .
C24 C17 P1 Au1 -154.8(8) . .
N18 C17 P1 Au1 34.3(7) . .
Cl1 Au1 P1 C9 20.5(14) . .
Au2 Au1 P1 C9 128.0(3) . .
Au2 Au1 P1 C9 -145.8(3) 3_767 .
Cl1 Au1 P1 C1 -99.0(13) . .
Au2 Au1 P1 C1 8.4(2) . .
Au2 Au1 P1 C1 94.6(2) 3_767 .
Cl1 Au1 P1 C17 143.2(13) . .
Au2 Au1 P1 C17 -109.4(3) . .
Au2 Au1 P1 C17 -23.1(3) 3_767 .
N7 C3 N2 C1 -0.2(8) . .
C4 C3 N2 C1 -179.9(7) . .
N7 C3 N2 Au2 -173.7(5) . .
C4 C3 N2 Au2 6.6(10) . .
C8 C1 N2 C3 1.0(8) . .
P1 C1 N2 C3 -178.2(5) . .
C8 C1 N2 Au2 174.0(5) . .
P1 C1 N2 Au2 -5.2(9) . .
N18 Au2 N2 C3 9(2) 3_767 .
Au1 Au2 N2 C3 -178.5(5) . .
Au1 Au2 N2 C3 87.3(5) 3_767 .
N18 Au2 N2 C1 -163.5(19) 3_767 .
Au1 Au2 N2 C1 9.5(5) . .
Au1 Au2 N2 C1 -84.8(6) 3_767 .
N2 C3 N7 C8 -0.7(9) . .
C4 C3 N7 C8 179.0(8) . .
C1 C8 N7 C3 1.4(9) . .
N15 C11 N10 C9 4.1(10) . .
C12 C11 N10 C9 -174.9(9) . .
C16 C9 N10 C11 -2.9(9) . .
P1 C9 N10 C11 171.0(6) . .
C9 C16 N15 C11 2.1(10) . .
N10 C11 N15 C16 -4.0(11) . .
C12 C11 N15 C16 175.0(9) . .
N23 C19 N18 C17 4.2(9) . .
C20 C19 N18 C17 179.6(8) . .
N23 C19 N18 Au2 -164.7(5) . 3_767
C20 C19 N18 Au2 10.7(12) . 3_767
C24 C17 N18 C19 -2.1(9) . .
P1 C17 N18 C19 170.6(6) . .
C24 C17 N18 Au2 166.9(6) . 3_767
P1 C17 N18 Au2 -20.5(9) . 3_767
C17 C24 N23 C19 3.6(12) . .
N18 C19 N23 C24 -4.9(11) . .
C20 C19 N23 C24 179.9(9) . .
